data_7029862
loop_
_publ_author_name
'Cheng, Lin'
'Zhao, Jun-Wei'
'Yang, Guo-Yu'

_publ_section_title
;
 Two Cu-complex directed aluminoborates: from 2D layers to 3D frameworks.
;
_journal_issue 19
_journal_name_full 'Dalton transactions (Cambridge, England : 2003)'
_journal_page_first 7324
_journal_page_last 7330
_journal_paper_doi 10.1039/c4dt00511b
_journal_volume 43
_journal_year 2014
_chemical_formula_sum 'C18 H70 Al2 B20 Cu3 N12 O41'
_chemical_formula_weight 1571.67
_chemical_name_systematic
; 
 ? 
;
_space_group_IT_number 2
_symmetry_cell_setting triclinic
_symmetry_space_group_name_Hall '-P 1'
_symmetry_space_group_name_H-M 'P -1'
_atom_sites_solution_hydrogens geom
_atom_sites_solution_primary direct
_atom_sites_solution_secondary difmap
_audit_creation_method SHELXL-97
_cell_angle_alpha 104.736(2)
_cell_angle_beta 93.845(2)
_cell_angle_gamma 104.8400(10)
_cell_formula_units_Z 2
_cell_length_a 9.6029(18)
_cell_length_b 18.439(4)
_cell_length_c 18.741(3)
_cell_measurement_reflns_used 8025
_cell_measurement_temperature 293(2)
_cell_measurement_theta_max 27.4778
_cell_measurement_theta_min 2.1990
_cell_volume 3071.1(10)
_computing_cell_refinement 'CrystalClear (Rigaku Corp., 2000)'
_computing_data_collection 'CrystalClear (Rigaku Corp., 2000)'
_computing_data_reduction 'CrystalClear (Rigaku Corp., 2000)'
_computing_molecular_graphics SHELXTL
_computing_publication_material SHELXTL
_computing_structure_refinement 'SHELXL-97 (Sheldrick, 1997)'
_computing_structure_solution 'SHELXS-97 (Sheldrick, 1990)'
_diffrn_ambient_temperature 293(2)
_diffrn_measured_fraction_theta_full 0.970
_diffrn_measured_fraction_theta_max 0.970
_diffrn_measurement_device_type 'Saturn724+ (2x2 bin mode)'
_diffrn_measurement_method CCD_Profile_fitting
_diffrn_radiation_monochromator graphite
_diffrn_radiation_source 'fine-focus sealed tube'
_diffrn_radiation_type MoK\a
_diffrn_radiation_wavelength 0.71073
_diffrn_reflns_av_R_equivalents 0.0424
_diffrn_reflns_av_sigmaI/netI 0.0731
_diffrn_reflns_limit_h_max 11
_diffrn_reflns_limit_h_min -11
_diffrn_reflns_limit_k_max 21
_diffrn_reflns_limit_k_min -21
_diffrn_reflns_limit_l_max 21
_diffrn_reflns_limit_l_min -21
_diffrn_reflns_number 20257
_diffrn_reflns_theta_full 25.00
_diffrn_reflns_theta_max 25.00
_diffrn_reflns_theta_min 2.22
_diffrn_standards_decay_% none
_diffrn_standards_interval_count none
_diffrn_standards_interval_time none
_diffrn_standards_number none
_exptl_absorpt_coefficient_mu 1.169
_exptl_absorpt_correction_T_max 1.0000
_exptl_absorpt_correction_T_min 0.8419
_exptl_absorpt_correction_type multi-scan
_exptl_absorpt_process_details 'SADABS (Sheldrick, 1996)'
_exptl_crystal_colour PURPLE
_exptl_crystal_density_diffrn 1.700
_exptl_crystal_density_method 'not measured'
_exptl_crystal_description BLOCK
_exptl_crystal_F_000 1606
_exptl_crystal_size_max 0.272
_exptl_crystal_size_mid 0.245
_exptl_crystal_size_min 0.216
_refine_diff_density_max 1.949
_refine_diff_density_min -1.838
_refine_diff_density_rms 0.166
_refine_ls_extinction_method none
_refine_ls_goodness_of_fit_ref 1.055
_refine_ls_hydrogen_treatment mixed
_refine_ls_matrix_type full
_refine_ls_number_parameters 854
_refine_ls_number_reflns 10497
_refine_ls_number_restraints 0
_refine_ls_restrained_S_all 1.055
_refine_ls_R_factor_all 0.0877
_refine_ls_R_factor_gt 0.0712
_refine_ls_shift/su_max 0.134
_refine_ls_shift/su_mean 0.002
_refine_ls_structure_factor_coef Fsqd
_refine_ls_weighting_details 'calc w=1/[\s^2^(Fo^2^)+(0.1319P)^2^+4.4429P] where P=(Fo^2^+2Fc^2^)/3'
_refine_ls_weighting_scheme calc
_refine_ls_wR_factor_gt 0.1996
_refine_ls_wR_factor_ref 0.2190
_reflns_number_gt 7941
_reflns_number_total 10497
_reflns_threshold_expression >2sigma(I)
_cod_data_source_file c4dt00511b2.cif
_cod_data_source_block 1
_cod_depositor_comments
;
The following automatic conversions were performed:

'_exptl_absorpt_correction_type' value 'Multi-scan' changed to
'multi-scan' according to
/usr/data/users/saulius/crontab/automatic-downloads/rss-feeds/RSC/lib/dictionaries/cif_core.dic
dictionary named 'cif_core.dic' version 2.4.2 from 2011-04-26.

Automatic conversion script
Id: cif_fix_values 2281 2013-09-26 08:29:07Z andrius 

 Adding full bibliography for
 ./tmp-cod-update-bibliographies-12899/cifs/7029862.cif.
;
_cod_original_sg_symbol_H-M P-1
_cod_database_code 7029862

loop_
_symmetry_equiv_pos_as_xyz
'x, y, z'
'-x, -y, -z'

loop_
_atom_site_label
_atom_site_type_symbol
_atom_site_fract_x
_atom_site_fract_y
_atom_site_fract_z
_atom_site_U_iso_or_equiv
_atom_site_adp_type
_atom_site_occupancy
_atom_site_symmetry_multiplicity
_atom_site_calc_flag
_atom_site_refinement_flags
Cu1 Cu 0.70035(7) 0.29116(4) 0.34239(4) 0.0231(2) Uani 1 1 d .
Cu2 Cu 0.0000 0.5000 0.0000 0.0169(2) Uani 1 2 d S
Cu3 Cu 0.0000 0.0000 1.0000 0.0202(3) Uani 1 2 d S
Cu4 Cu -0.04146(10) 0.17871(6) 0.67974(5) 0.0454(3) Uani 1 1 d .
Al1 Al 0.11490(15) 0.23201(9) 0.41557(8) 0.0095(3) Uani 1 1 d .
Al2 Al 0.15414(15) 0.25948(8) 0.94434(8) 0.0091(3) Uani 1 1 d .
O1 O 0.1859(4) 0.1560(2) 0.4193(2) 0.0201(9) Uani 1 1 d .
O2 O 0.2318(4) 0.0542(2) 0.3274(2) 0.0208(9) Uani 1 1 d .
O3 O 0.2700(4) -0.0325(2) 0.2226(2) 0.0246(9) Uani 1 1 d .
H3F H 0.3341 -0.0496 0.2039 0.030 Uiso 1 1 d R
O4 O 0.4732(4) 0.0465(2) 0.3139(2) 0.0161(8) Uani 1 1 d .
O5 O 0.4295(4) 0.1500(2) 0.4109(2) 0.0190(8) Uani 1 1 d .
O6 O 0.5514(4) 0.0612(2) 0.4422(2) 0.0167(8) Uani 1 1 d .
O7 O 0.6702(4) 0.1570(2) 0.3806(2) 0.0146(8) Uani 1 1 d .
O8 O 0.6926(5) 0.0496(3) 0.5461(3) 0.0480(15) Uani 1 1 d .
H8D H 0.6166 0.0170 0.5465 0.058 Uiso 1 1 d R
O9 O 0.8038(4) 0.1290(3) 0.4767(2) 0.0259(10) Uani 1 1 d .
O10 O 0.9259(4) 0.2031(2) 0.4022(2) 0.0241(9) Uani 1 1 d .
O11 O 0.1726(5) 0.3077(3) 0.4957(2) 0.0330(11) Uani 1 1 d .
O12 O 0.1014(5) 0.4092(3) 0.5735(2) 0.0291(10) Uani 1 1 d .
O13 O -0.0028(5) 0.4986(3) 0.6450(2) 0.0303(11) Uani 1 1 d .
H13A H -0.0292 0.5099 0.6861 0.036 Uiso 1 1 d R
O14 O 0.0898(4) 0.4150(2) 0.7008(2) 0.0174(8) Uani 1 1 d .
O15 O 0.1949(4) 0.3226(2) 0.6250(2) 0.0191(8) Uani 1 1 d .
O16 O 0.3358(4) 0.4158(2) 0.7359(2) 0.0173(8) Uani 1 1 d .
O17 O 0.1347(4) 0.3093(2) 0.7436(2) 0.0164(8) Uani 1 1 d .
O18 O 0.1278(4) 0.2739(2) 0.8562(2) 0.0159(8) Uani 1 1 d .
O19 O 0.3406(4) 0.3611(2) 0.8381(2) 0.0245(9) Uani 1 1 d .
O20 O 0.5504(4) 0.4501(3) 0.8232(2) 0.0311(11) Uani 1 1 d .
H20A H 0.5775 0.4821 0.7999 0.037 Uiso 1 1 d R
O21 O 0.3129(4) 0.2355(2) 0.9633(2) 0.0147(8) Uani 1 1 d .
O22 O 0.3324(4) 0.1389(2) 0.8564(2) 0.0229(9) Uani 1 1 d .
O23 O 0.3567(5) 0.0479(3) 0.7484(2) 0.0372(12) Uani 1 1 d .
H23A H 0.4104 0.0212 0.7325 0.045 Uiso 1 1 d R
O24 O 0.5248(4) 0.1945(2) 0.9594(2) 0.0137(8) Uani 1 1 d .
O25 O 0.5490(4) 0.0984(2) 0.8498(2) 0.0185(8) Uani 1 1 d .
O26 O 0.5880(4) 0.0806(2) 0.9704(2) 0.0193(9) Uani 1 1 d .
O27 O 0.7611(4) 0.1811(2) 0.9340(2) 0.0120(7) Uani 1 1 d .
O28 O 0.6769(5) -0.0079(3) 1.0217(3) 0.0354(11) Uiso 1 1 d .
H28A H 0.5898 -0.0269 1.0218 0.043 Uiso 1 1 d R
O29 O -0.1629(4) 0.0868(2) 0.9816(2) 0.0243(9) Uani 1 1 d .
O30 O 0.0105(4) 0.1817(2) 0.9478(2) 0.0188(9) Uani 1 1 d .
O31 O 0.0063(5) 0.5380(2) 0.1750(2) 0.0248(10) Uani 1 1 d .
H31A H -0.0205 0.5484 0.2161 0.030 Uiso 1 1 d R
O32 O 0.0906(4) 0.4434(2) 0.0965(2) 0.0172(8) Uani 1 1 d .
O33 O 0.1497(4) 0.3439(2) 0.0103(2) 0.0177(8) Uani 1 1 d .
O34 O 0.1016(4) 0.4513(2) 0.22590(19) 0.0151(8) Uani 1 1 d .
O35 O 0.1823(4) 0.3523(2) 0.1401(2) 0.0159(8) Uani 1 1 d .
O36 O 0.1337(4) 0.3410(2) 0.2613(2) 0.0161(8) Uani 1 1 d .
O37 O 0.3424(4) 0.4409(2) 0.2486(2) 0.0168(8) Uani 1 1 d .
O38 O 0.5732(4) 0.4524(3) 0.3125(3) 0.0312(11) Uani 1 1 d .
H38A H 0.5965 0.4913 0.2975 0.037 Uiso 1 1 d R
O39 O 0.3699(4) 0.3550(2) 0.3193(2) 0.0226(9) Uani 1 1 d .
O40 O 0.1680(4) 0.2636(2) 0.3402(2) 0.0189(8) Uani 1 1 d .
N1 N -0.0535(5) -0.0073(3) 1.0994(3) 0.0232(11) Uani 1 1 d .
H1C H -0.1506 -0.0173 1.0979 0.028 Uiso 1 1 d R
H1D H -0.0272 -0.0471 1.1105 0.028 Uiso 1 1 d R
N2 N 0.1370(5) 0.1045(3) 1.0577(3) 0.0235(11) Uani 1 1 d .
H2C H 0.2295 0.1021 1.0586 0.028 Uiso 1 1 d R
H2D H 0.1277 0.1413 1.0355 0.028 Uiso 1 1 d R
N3 N -0.1516(7) 0.1955(4) 0.7679(4) 0.0549(19) Uani 1 1 d .
H3D H -0.2062 0.1495 0.7720 0.066 Uiso 1 1 d R
H3E H -0.0898 0.2204 0.8105 0.066 Uiso 1 1 d R
N4 N -0.1558(7) 0.2419(4) 0.6407(3) 0.0428(15) Uani 1 1 d .
H4D H -0.0986 0.2906 0.6461 0.051 Uiso 1 1 d R
H4E H -0.1893 0.2193 0.5919 0.051 Uiso 1 1 d R
N5 N 0.0401(8) 0.0953(5) 0.7065(5) 0.079(3) Uani 1 1 d .
H5B H 0.1188 0.1179 0.7416 0.095 Uiso 1 1 d R
H5C H -0.0273 0.0634 0.7242 0.095 Uiso 1 1 d R
N6 N 0.0613(6) 0.1570(3) 0.5925(4) 0.0405(15) Uani 1 1 d .
H6D H -0.0045 0.1335 0.5512 0.049 Uiso 1 1 d R
H6E H 0.1159 0.2025 0.5874 0.049 Uiso 1 1 d R
N7 N 0.8589(6) 0.3740(3) 0.4168(3) 0.0309(13) Uani 1 1 d .
H7C H 0.9157 0.3519 0.4391 0.037 Uiso 1 1 d R
H7D H 0.9147 0.4057 0.3939 0.037 Uiso 1 1 d R
N8 N 0.5714(5) 0.3168(3) 0.4180(3) 0.0243(11) Uani 1 1 d .
H8B H 0.5110 0.3409 0.4012 0.029 Uiso 1 1 d R
H8C H 0.5169 0.2724 0.4253 0.029 Uiso 1 1 d R
N9 N 0.8305(5) 0.2565(3) 0.2697(3) 0.0291(12) Uani 1 1 d .
H9D H 0.9040 0.2979 0.2694 0.035 Uiso 1 1 d R
H9E H 0.8690 0.2219 0.2840 0.035 Uiso 1 1 d R
N10 N 0.5390(5) 0.2243(3) 0.2592(3) 0.0231(11) Uani 1 1 d .
H10D H 0.4677 0.1954 0.2775 0.028 Uiso 1 1 d R
H10E H 0.5013 0.2549 0.2379 0.028 Uiso 1 1 d R
N11 N 0.1896(5) 0.4958(3) -0.0385(3) 0.0197(10) Uani 1 1 d .
H11D H 0.2182 0.4568 -0.0271 0.024 Uiso 1 1 d R
H11E H 0.1766 0.4857 -0.0884 0.024 Uiso 1 1 d R
N12 N 0.1108(5) 0.6101(3) 0.0556(3) 0.0199(10) Uani 1 1 d .
H12B H 0.0608 0.6431 0.0476 0.024 Uiso 1 1 d R
H12C H 0.1233 0.6151 0.1048 0.024 Uiso 1 1 d R
C1 C 0.0173(13) 0.0645(6) 1.1562(5) 0.086(4) Uani 1 1 d .
H1B H 0.0978 0.0470 1.1741 0.104 Uiso 1 1 calc R
C2 C 0.1017(12) 0.1250(5) 1.1346(5) 0.075(3) Uani 1 1 d .
H2A H 0.1922 0.1472 1.1687 0.090 Uiso 1 1 calc R
H2B H 0.0521 0.1653 1.1395 0.090 Uiso 1 1 calc R
C3 C -0.0421(8) 0.0794(4) 1.2271(4) 0.0380(17) Uani 1 1 d .
H3A H 0.0163 0.1283 1.2602 0.057 Uiso 1 1 calc R
H3B H -0.0411 0.0380 1.2494 0.057 Uiso 1 1 calc R
H3C H -0.1403 0.0816 1.2180 0.057 Uiso 1 1 calc R
C4 C -0.3598(17) 0.2969(9) 0.6690(8) 0.118(6) Uani 1 1 d .
H4A H -0.4398 0.2953 0.6973 0.177 Uiso 1 1 calc R
H4B H -0.3961 0.2813 0.6168 0.177 Uiso 1 1 calc R
H4C H -0.2959 0.3492 0.6827 0.177 Uiso 1 1 calc R
C5 C -0.2816(17) 0.2447(9) 0.6844(9) 0.113(5) Uiso 1 1 d .
H5A H -0.3509 0.1931 0.6621 0.135 Uiso 1 1 calc R
C6 C -0.2420(16) 0.2427(10) 0.7527(7) 0.121(6) Uani 1 1 d .
H6B H -0.3309 0.2271 0.7736 0.145 Uiso 1 1 calc R
H6C H -0.1927 0.2962 0.7813 0.145 Uiso 1 1 calc R
C7 C 0.0809(11) 0.0498(6) 0.6360(8) 0.079(3) Uani 1 1 d .
H7A H 0.1437 0.0194 0.6478 0.095 Uiso 1 1 calc R
H7B H -0.0056 0.0142 0.6035 0.095 Uiso 1 1 calc R
C8 C 0.1566(11) 0.1063(7) 0.5997(10) 0.108(5) Uani 1 1 d .
H8A H 0.1510 0.0747 0.5484 0.129 Uiso 1 1 calc R
C9 C 0.3033(15) 0.1433(9) 0.6207(8) 0.114(5) Uiso 1 1 d .
H9A H 0.3362 0.1760 0.5892 0.171 Uiso 1 1 calc R
H9B H 0.3559 0.1050 0.6161 0.171 Uiso 1 1 calc R
H9C H 0.3199 0.1748 0.6716 0.171 Uiso 1 1 calc R
C10 C 0.7887(9) 0.4189(5) 0.4723(5) 0.065(3) Uani 1 1 d .
H10B H 0.8568 0.4451 0.5178 0.078 Uiso 1 1 calc R
H10C H 0.7621 0.4586 0.4535 0.078 Uiso 1 1 calc R
C11 C 0.5693(9) 0.4103(5) 0.5395(4) 0.053(2) Uani 1 1 d .
H11A H 0.6315 0.4453 0.5836 0.079 Uiso 1 1 calc R
H11B H 0.4941 0.3729 0.5531 0.079 Uiso 1 1 calc R
H11C H 0.5260 0.4397 0.5136 0.079 Uiso 1 1 calc R
C12 C 0.6581(8) 0.3679(5) 0.4890(5) 0.057(2) Uani 1 1 d .
H12A H 0.6910 0.3342 0.5150 0.068 Uiso 1 1 calc R
C13 C 0.7470(9) 0.2829(5) 0.1559(5) 0.054(2) Uani 1 1 d .
H13B H 0.8415 0.3017 0.1424 0.081 Uiso 1 1 calc R
H13C H 0.7225 0.3253 0.1891 0.081 Uiso 1 1 calc R
H13D H 0.6761 0.2615 0.1119 0.081 Uiso 1 1 calc R
C14 C 0.5978(7) 0.1724(4) 0.2028(4) 0.0333(15) Uani 1 1 d .
H14A H 0.5341 0.1540 0.1556 0.040 Uiso 1 1 calc R
H14B H 0.6053 0.1274 0.2189 0.040 Uiso 1 1 calc R
C15 C 0.7485(7) 0.2202(4) 0.1942(4) 0.0315(15) Uani 1 1 d .
H15A H 0.7979 0.1844 0.1657 0.038 Uiso 1 1 calc R
C16 C 0.2510(11) 0.6290(6) 0.0297(6) 0.068(3) Uiso 1 1 d .
H16A H 0.2460 0.6612 -0.0034 0.082 Uiso 1 1 calc R
H16B H 0.3224 0.6609 0.0726 0.082 Uiso 1 1 calc R
C17 C 0.3027(8) 0.5697(5) -0.0061(6) 0.076(4) Uani 1 1 d .
H17A H 0.3354 0.5569 0.0386 0.091 Uiso 1 1 calc R
C18 C 0.4390(8) 0.5794(4) -0.0351(5) 0.050(2) Uani 1 1 d .
H18A H 0.5098 0.6246 -0.0028 0.075 Uiso 1 1 calc R
H18B H 0.4264 0.5862 -0.0840 0.075 Uiso 1 1 calc R
H18C H 0.4719 0.5339 -0.0379 0.075 Uiso 1 1 calc R
B1 B 0.5306(6) 0.1035(4) 0.3866(4) 0.0150(12) Uani 1 1 d .
B2 B 0.3284(7) 0.0226(4) 0.2885(4) 0.0178(13) Uani 1 1 d .
B3 B 0.2819(7) 0.1210(4) 0.3882(4) 0.0171(13) Uani 1 1 d .
B4 B 0.8014(7) 0.1634(4) 0.4184(4) 0.0170(13) Uani 1 1 d .
B5 B 0.6785(7) 0.0777(4) 0.4866(4) 0.0236(15) Uani 1 1 d .
B6 B 0.1906(6) 0.3643(4) 0.7013(3) 0.0154(13) Uani 1 1 d .
B7 B 0.0653(8) 0.4418(4) 0.6410(4) 0.0232(15) Uani 1 1 d .
B8 B 0.1587(7) 0.3450(4) 0.5636(4) 0.0210(14) Uani 1 1 d .
B9 B 0.4089(7) 0.4095(4) 0.7973(4) 0.0200(14) Uani 1 1 d .
B10 B 0.1983(6) 0.3145(3) 0.8131(3) 0.0140(12) Uani 1 1 d .
B11 B 0.6074(6) 0.1416(3) 0.9296(3) 0.0114(12) Uani 1 1 d .
B12 B 0.3912(6) 0.1904(3) 0.9274(4) 0.0150(12) Uani 1 1 d .
B13 B 0.4156(7) 0.0949(4) 0.8179(4) 0.0194(14) Uani 1 1 d .
B14 B -0.1293(6) 0.1525(4) 0.9541(3) 0.0154(13) Uani 1 1 d .
B15 B 0.6960(7) 0.0538(4) 0.9910(4) 0.0221(15) Uani 1 1 d .
B16 B 0.1888(6) 0.3949(4) 0.2188(3) 0.0156(13) Uani 1 1 d .
B17 B 0.0678(7) 0.4776(4) 0.1681(3) 0.0164(13) Uani 1 1 d .
B18 B 0.1437(6) 0.3776(3) 0.0825(3) 0.0125(12) Uani 1 1 d .
B19 B 0.2201(6) 0.3196(4) 0.3078(3) 0.0142(12) Uani 1 1 d .
B20 B 0.4285(7) 0.4178(4) 0.2925(4) 0.0197(14) Uani 1 1 d .
O1W O 0.3969(5) 0.2712(3) 0.1315(2) 0.0332(11) Uani 1 1 d .
H1 H 0.3326 0.2957 0.1342 0.040 Uiso 1 1 d R
H2 H 0.3538 0.2268 0.1014 0.040 Uiso 1 1 d R

loop_
_atom_site_aniso_label
_atom_site_aniso_U_11
_atom_site_aniso_U_22
_atom_site_aniso_U_33
_atom_site_aniso_U_23
_atom_site_aniso_U_13
_atom_site_aniso_U_12
Cu1 0.0152(4) 0.0281(4) 0.0266(4) 0.0126(3) -0.0011(3) 0.0032(3)
Cu2 0.0142(5) 0.0201(5) 0.0156(5) 0.0048(4) 0.0019(4) 0.0040(4)
Cu3 0.0133(5) 0.0183(5) 0.0273(6) 0.0060(4) 0.0001(4) 0.0025(4)
Cu4 0.0411(5) 0.0433(6) 0.0440(6) 0.0221(4) -0.0112(4) -0.0069(4)
Al1 0.0091(7) 0.0123(8) 0.0093(8) 0.0063(6) 0.0028(6) 0.0034(6)
Al2 0.0067(7) 0.0090(7) 0.0137(8) 0.0059(6) 0.0030(6) 0.0029(6)
O1 0.019(2) 0.019(2) 0.031(2) 0.0127(18) 0.0122(17) 0.0116(16)
O2 0.0092(18) 0.026(2) 0.024(2) 0.0007(17) 0.0032(15) 0.0048(16)
O3 0.0111(19) 0.029(2) 0.026(2) -0.0044(18) -0.0003(16) 0.0055(17)
O4 0.0087(17) 0.0184(19) 0.021(2) 0.0049(16) 0.0015(14) 0.0035(15)
O5 0.0134(18) 0.0141(19) 0.027(2) 0.0040(16) 0.0049(16) 0.0015(15)
O6 0.0136(18) 0.0155(19) 0.021(2) 0.0115(16) 0.0018(15) -0.0016(15)
O7 0.0098(17) 0.0186(19) 0.019(2) 0.0123(16) 0.0026(14) 0.0029(15)
O8 0.027(2) 0.062(3) 0.051(3) 0.050(3) -0.015(2) -0.023(2)
O9 0.016(2) 0.034(2) 0.028(2) 0.023(2) -0.0038(17) -0.0034(18)
O10 0.0092(18) 0.036(2) 0.038(3) 0.029(2) 0.0065(16) 0.0061(17)
O11 0.050(3) 0.025(2) 0.016(2) -0.0039(19) 0.012(2) 0.004(2)
O12 0.053(3) 0.038(3) 0.008(2) 0.0096(18) 0.0098(18) 0.027(2)
O13 0.056(3) 0.039(3) 0.017(2) 0.019(2) 0.020(2) 0.034(2)
O14 0.025(2) 0.022(2) 0.0103(19) 0.0056(16) 0.0037(15) 0.0139(17)
O15 0.028(2) 0.0137(19) 0.015(2) 0.0020(16) 0.0052(16) 0.0071(16)
O16 0.0182(19) 0.0144(19) 0.018(2) 0.0100(16) -0.0020(15) -0.0021(15)
O17 0.0184(19) 0.0148(19) 0.0128(19) 0.0081(15) -0.0030(15) -0.0037(15)
O18 0.0190(19) 0.0160(19) 0.016(2) 0.0106(16) 0.0027(15) 0.0043(15)
O19 0.018(2) 0.028(2) 0.024(2) 0.0182(19) -0.0052(16) -0.0069(17)
O20 0.019(2) 0.038(3) 0.035(3) 0.028(2) -0.0066(18) -0.0081(19)
O21 0.0064(17) 0.0146(19) 0.022(2) 0.0031(15) 0.0013(14) 0.0034(14)
O22 0.0139(19) 0.030(2) 0.022(2) -0.0036(18) -0.0023(16) 0.0130(17)
O23 0.022(2) 0.051(3) 0.029(3) -0.012(2) -0.0093(18) 0.021(2)
O24 0.0089(17) 0.0145(18) 0.020(2) 0.0051(15) 0.0015(14) 0.0064(14)
O25 0.0120(18) 0.023(2) 0.021(2) 0.0040(17) 0.0022(15) 0.0089(16)
O26 0.0072(17) 0.023(2) 0.035(2) 0.0201(18) 0.0039(16) 0.0044(15)
O27 0.0066(17) 0.0134(18) 0.019(2) 0.0083(15) 0.0022(14) 0.0040(14)
O29 0.0067(18) 0.026(2) 0.051(3) 0.030(2) 0.0047(17) 0.0032(16)
O30 0.0082(18) 0.021(2) 0.036(2) 0.0220(18) 0.0069(16) 0.0035(15)
O31 0.045(3) 0.030(2) 0.011(2) 0.0092(17) 0.0104(17) 0.027(2)
O32 0.027(2) 0.0167(19) 0.012(2) 0.0050(16) 0.0034(15) 0.0120(16)
O33 0.024(2) 0.018(2) 0.014(2) 0.0032(16) 0.0042(15) 0.0124(16)
O34 0.0190(19) 0.021(2) 0.0103(19) 0.0070(16) 0.0034(14) 0.0107(16)
O35 0.0178(19) 0.0175(19) 0.017(2) 0.0082(16) 0.0027(15) 0.0095(16)
O36 0.0122(18) 0.019(2) 0.018(2) 0.0113(16) 0.0008(14) 0.0006(15)
O37 0.0141(19) 0.019(2) 0.020(2) 0.0140(16) 0.0009(15) 0.0021(15)
O38 0.016(2) 0.038(3) 0.044(3) 0.034(2) -0.0058(18) -0.0036(18)
O39 0.0147(19) 0.028(2) 0.031(2) 0.0251(19) 0.0006(16) 0.0009(17)
O40 0.023(2) 0.019(2) 0.014(2) 0.0113(16) 0.0041(15) -0.0028(16)
N1 0.016(2) 0.021(3) 0.032(3) 0.008(2) 0.001(2) 0.006(2)
N2 0.021(3) 0.022(3) 0.027(3) 0.010(2) -0.001(2) 0.003(2)
N3 0.041(4) 0.059(5) 0.045(4) 0.021(3) -0.008(3) -0.023(3)
N4 0.042(4) 0.039(4) 0.043(4) 0.010(3) 0.002(3) 0.005(3)
N5 0.046(4) 0.073(6) 0.115(7) 0.078(6) -0.047(5) -0.028(4)
N6 0.034(3) 0.022(3) 0.065(4) 0.019(3) -0.005(3) 0.002(2)
N7 0.023(3) 0.033(3) 0.035(3) 0.014(3) -0.003(2) 0.002(2)
N8 0.019(2) 0.027(3) 0.027(3) 0.011(2) -0.001(2) 0.004(2)
N9 0.020(3) 0.042(3) 0.030(3) 0.021(3) 0.003(2) 0.006(2)
N10 0.013(2) 0.023(3) 0.034(3) 0.012(2) 0.003(2) 0.0009(19)
N11 0.021(2) 0.023(3) 0.018(3) 0.009(2) 0.0068(19) 0.007(2)
N12 0.021(2) 0.021(3) 0.022(3) 0.010(2) 0.0024(19) 0.009(2)
C1 0.123(9) 0.057(6) 0.029(5) -0.018(4) 0.037(5) -0.039(6)
C2 0.104(8) 0.045(5) 0.037(5) -0.003(4) 0.025(5) -0.035(5)
C3 0.042(4) 0.035(4) 0.035(4) 0.013(3) -0.003(3) 0.006(3)
C4 0.140(13) 0.153(14) 0.134(12) 0.096(11) 0.076(10) 0.100(12)
C6 0.099(10) 0.182(17) 0.050(7) 0.013(8) 0.023(7) 0.003(10)
C7 0.048(6) 0.061(6) 0.143(11) 0.054(7) 0.010(6) 0.018(5)
C8 0.048(6) 0.071(7) 0.240(17) 0.106(10) 0.022(8) 0.016(5)
C10 0.048(5) 0.056(6) 0.054(6) -0.015(4) -0.005(4) -0.017(4)
C11 0.042(5) 0.061(5) 0.041(5) -0.015(4) -0.005(3) 0.022(4)
C12 0.033(4) 0.062(6) 0.052(5) -0.008(4) -0.003(4) 0.000(4)
C13 0.039(4) 0.061(6) 0.057(5) 0.023(4) -0.006(4) 0.005(4)
C14 0.028(3) 0.035(4) 0.037(4) 0.010(3) 0.007(3) 0.008(3)
C15 0.023(3) 0.043(4) 0.032(4) 0.017(3) 0.002(3) 0.008(3)
C17 0.029(4) 0.055(5) 0.091(7) -0.046(5) 0.029(4) -0.017(4)
C18 0.035(4) 0.033(4) 0.081(6) 0.017(4) 0.027(4) 0.002(3)
B1 0.010(3) 0.015(3) 0.020(3) 0.007(3) 0.003(2) 0.003(2)
B2 0.016(3) 0.016(3) 0.023(4) 0.009(3) 0.004(3) 0.004(2)
B3 0.016(3) 0.018(3) 0.022(3) 0.014(3) 0.006(2) 0.004(2)
B4 0.013(3) 0.015(3) 0.023(3) 0.008(3) 0.002(2) 0.001(2)
B5 0.019(3) 0.026(4) 0.028(4) 0.018(3) 0.000(3) 0.001(3)
B6 0.015(3) 0.016(3) 0.017(3) 0.008(3) 0.002(2) 0.004(2)
B7 0.033(4) 0.027(4) 0.015(3) 0.009(3) 0.006(3) 0.013(3)
B8 0.021(3) 0.023(3) 0.015(3) 0.003(3) 0.006(3) 0.003(3)
B9 0.017(3) 0.020(3) 0.026(4) 0.018(3) 0.006(3) -0.002(3)
B10 0.016(3) 0.010(3) 0.020(3) 0.009(2) 0.004(2) 0.004(2)
B11 0.008(3) 0.011(3) 0.018(3) 0.009(2) 0.004(2) 0.002(2)
B12 0.013(3) 0.013(3) 0.019(3) 0.008(2) 0.002(2) 0.001(2)
B13 0.012(3) 0.023(3) 0.022(4) 0.004(3) 0.000(2) 0.008(3)
B14 0.014(3) 0.017(3) 0.017(3) 0.011(3) 0.001(2) 0.001(2)
B15 0.011(3) 0.024(3) 0.039(4) 0.024(3) 0.006(3) 0.002(3)
B16 0.011(3) 0.020(3) 0.016(3) 0.009(3) 0.001(2) 0.002(2)
B17 0.021(3) 0.019(3) 0.015(3) 0.009(3) 0.006(2) 0.009(3)
B18 0.012(3) 0.016(3) 0.014(3) 0.008(2) 0.002(2) 0.008(2)
B19 0.014(3) 0.018(3) 0.009(3) 0.004(2) 0.002(2) 0.001(2)
B20 0.015(3) 0.023(3) 0.022(4) 0.013(3) 0.001(2) 0.002(3)
O1W 0.035(3) 0.040(3) 0.031(3) 0.008(2) -0.0002(19) 0.024(2)

loop_
_atom_type_symbol
_atom_type_description
_atom_type_scat_dispersion_real
_atom_type_scat_dispersion_imag
_atom_type_scat_source
C C 0.0033 0.0016 'International Tables Vol C Tables 4.2.6.8 and 6.1.1.4'
H H 0.0000 0.0000 'International Tables Vol C Tables 4.2.6.8 and 6.1.1.4'
Al Al 0.0645 0.0514 'International Tables Vol C Tables 4.2.6.8 and 6.1.1.4'
B B 0.0013 0.0007 'International Tables Vol C Tables 4.2.6.8 and 6.1.1.4'
Cu Cu 0.3201 1.2651 'International Tables Vol C Tables 4.2.6.8 and 6.1.1.4'
N N 0.0061 0.0033 'International Tables Vol C Tables 4.2.6.8 and 6.1.1.4'
O O 0.0106 0.0060 'International Tables Vol C Tables 4.2.6.8 and 6.1.1.4'

loop_
_geom_angle_atom_site_label_1
_geom_angle_atom_site_label_2
_geom_angle_atom_site_label_3
_geom_angle
_geom_angle_site_symmetry_1
_geom_angle_site_symmetry_3
N8 Cu1 N9 174.5(2) . .
N8 Cu1 N7 84.7(2) . .
N9 Cu1 N7 96.2(2) . .
N8 Cu1 N10 96.1(2) . .
N9 Cu1 N10 84.0(2) . .
N7 Cu1 N10 169.3(2) . .
N8 Cu1 O7 86.28(17) . .
N9 Cu1 O7 88.29(18) . .
N7 Cu1 O7 107.04(18) . .
N10 Cu1 O7 83.71(16) . .
N12 Cu2 N12 180.000(1) . 2_565
N12 Cu2 N11 96.01(19) . 2_565
N12 Cu2 N11 83.99(19) 2_565 2_565
N12 Cu2 N11 83.99(19) . .
N12 Cu2 N11 96.01(19) 2_565 .
N11 Cu2 N11 180.0(3) 2_565 .
N12 Cu2 O32 86.32(16) . 2_565
N12 Cu2 O32 93.68(16) 2_565 2_565
N11 Cu2 O32 84.01(16) 2_565 2_565
N11 Cu2 O32 95.99(16) . 2_565
N12 Cu2 O32 93.68(16) . .
N12 Cu2 O32 86.32(16) 2_565 .
N11 Cu2 O32 95.99(16) 2_565 .
N11 Cu2 O32 84.01(16) . .
O32 Cu2 O32 180.00(13) 2_565 .
N1 Cu3 N1 180.000(2) 2_557 .
N1 Cu3 N2 95.3(2) 2_557 .
N1 Cu3 N2 84.7(2) . .
N1 Cu3 N2 84.7(2) 2_557 2_557
N1 Cu3 N2 95.3(2) . 2_557
N2 Cu3 N2 180.0(2) . 2_557
N1 Cu3 O29 84.57(16) 2_557 .
N1 Cu3 O29 95.43(16) . .
N2 Cu3 O29 81.59(17) . .
N2 Cu3 O29 98.41(17) 2_557 .
N1 Cu3 O29 95.43(16) 2_557 2_557
N1 Cu3 O29 84.57(16) . 2_557
N2 Cu3 O29 98.41(17) . 2_557
N2 Cu3 O29 81.59(17) 2_557 2_557
O29 Cu3 O29 180.000(2) . 2_557
N6 Cu4 N4 96.0(2) . .
N6 Cu4 N3 177.3(3) . .
N4 Cu4 N3 85.1(3) . .
N6 Cu4 N5 82.9(3) . .
N4 Cu4 N5 168.1(3) . .
N3 Cu4 N5 95.5(4) . .
N6 Cu4 O17 95.29(19) . .
N4 Cu4 O17 84.2(2) . .
N3 Cu4 O17 87.3(2) . .
N5 Cu4 O17 107.7(2) . .
O11 Al1 O40 110.1(2) . .
O11 Al1 O1 111.4(2) . .
O40 Al1 O1 108.5(2) . .
O11 Al1 O10 107.9(2) . 1_455
O40 Al1 O10 106.7(2) . 1_455
O1 Al1 O10 112.1(2) . 1_455
O21 Al2 O30 107.00(18) . .
O21 Al2 O33 110.49(19) . 1_556
O30 Al2 O33 109.8(2) . 1_556
O21 Al2 O18 114.49(19) . .
O30 Al2 O18 107.20(19) . .
O33 Al2 O18 107.79(19) 1_556 .
B3 O1 Al1 139.8(4) . .
B2 O2 B3 120.5(5) . .
B2 O4 B1 120.8(4) . .
B3 O5 B1 122.0(4) . .
B5 O6 B1 123.0(5) . .
B4 O7 B1 124.4(4) . .
B4 O7 Cu1 106.2(3) . .
B1 O7 Cu1 125.3(3) . .
B5 O9 B4 120.0(5) . .
B4 O10 Al1 149.5(4) . 1_655
B8 O11 Al1 152.4(5) . .
B7 O12 B8 120.4(5) . .
B7 O14 B6 121.5(4) . .
B8 O15 B6 124.8(4) . .
B9 O16 B6 123.2(4) . .
B10 O17 B6 123.7(4) . .
B10 O17 Cu4 113.7(3) . .
B6 O17 Cu4 120.5(3) . .
B10 O18 Al2 140.0(4) . .
B9 O19 B10 119.8(5) . .
B12 O21 Al2 138.1(4) . .
B13 O22 B12 119.2(4) . .
B12 O24 B11 124.0(4) . .
B13 O25 B11 122.7(4) . .
B15 O26 B11 123.2(4) . .
B14 O27 B11 123.7(4) 1_655 .
B15 O29 B14 120.4(4) 1_455 .
B15 O29 Cu3 110.7(3) 1_455 .
B14 O29 Cu3 128.2(3) . .
B14 O30 Al2 150.3(4) . .
B17 O32 B18 120.0(4) . .
B17 O32 Cu2 113.5(3) . .
B18 O32 Cu2 126.1(3) . .
B18 O33 Al2 146.3(4) . 1_554
B17 O34 B16 121.3(4) . .
B18 O35 B16 123.8(4) . .
B19 O36 B16 123.7(4) . .
B20 O37 B16 122.4(5) . .
B20 O39 B19 121.1(4) . .
B19 O40 Al1 152.4(4) . .
C1 N1 Cu3 110.7(5) . .
C2 N2 Cu3 108.9(4) . .
C6 N3 Cu4 104.9(6) . .
C5 N4 Cu4 107.7(7) . .
C7 N5 Cu4 107.1(5) . .
C8 N6 Cu4 112.0(7) . .
C10 N7 Cu1 107.5(4) . .
C12 N8 Cu1 110.6(4) . .
C15 N9 Cu1 110.7(4) . .
C14 N10 Cu1 109.4(4) . .
C17 N11 Cu2 111.2(4) . .
C16 N12 Cu2 108.9(5) . .
C2 C1 N1 117.8(7) . .
C2 C1 C3 120.6(8) . .
N1 C1 C3 118.1(7) . .
C1 C2 N2 115.6(7) . .
C6 C5 C4 123.1(15) . .
C6 C5 N4 108.9(12) . .
C4 C5 N4 113.1(12) . .
C5 C6 N3 122.6(13) . .
C8 C7 N5 107.1(10) . .
C9 C8 C7 120.7(12) . .
C9 C8 N6 116.4(10) . .
C7 C8 N6 107.1(9) . .
C12 C10 N7 111.2(7) . .
C10 C12 N8 108.2(7) . .
C10 C12 C11 114.9(8) . .
N8 C12 C11 112.5(6) . .
N10 C14 C15 107.4(5) . .
N9 C15 C13 109.4(6) . .
N9 C15 C14 106.9(5) . .
C13 C15 C14 114.7(6) . .
C17 C16 N12 118.8(8) . .
C16 C17 C18 125.0(8) . .
C16 C17 N11 113.7(7) . .
C18 C17 N11 117.8(6) . .
O4 B1 O5 111.2(4) . .
O4 B1 O7 108.7(4) . .
O5 B1 O7 108.6(4) . .
O4 B1 O6 108.9(4) . .
O5 B1 O6 108.8(5) . .
O7 B1 O6 110.8(4) . .
O4 B2 O3 122.7(5) . .
O4 B2 O2 121.6(5) . .
O3 B2 O2 115.7(5) . .
O1 B3 O5 122.9(5) . .
O1 B3 O2 119.0(5) . .
O5 B3 O2 117.9(5) . .
O10 B4 O7 121.7(5) . .
O10 B4 O9 119.6(5) . .
O7 B4 O9 118.7(5) . .
O6 B5 O8 123.5(6) . .
O6 B5 O9 121.5(5) . .
O8 B5 O9 114.9(5) . .
O15 B6 O17 110.4(5) . .
O15 B6 O16 110.1(5) . .
O17 B6 O16 111.4(4) . .
O15 B6 O14 108.7(4) . .
O17 B6 O14 108.5(4) . .
O16 B6 O14 107.8(4) . .
O13 B7 O12 117.5(5) . .
O13 B7 O14 121.7(5) . .
O12 B7 O14 120.8(5) . .
O11 B8 O15 122.5(6) . .
O11 B8 O12 118.9(6) . .
O15 B8 O12 118.6(5) . .
O16 B9 O20 122.8(5) . .
O16 B9 O19 120.8(5) . .
O20 B9 O19 116.3(5) . .
O18 B10 O17 121.4(5) . .
O18 B10 O19 119.6(5) . .
O17 B10 O19 119.0(5) . .
O24 B11 O27 112.8(4) . .
O24 B11 O26 108.6(4) . .
O27 B11 O26 110.6(4) . .
O24 B11 O25 110.7(4) . .
O27 B11 O25 108.2(4) . .
O26 B11 O25 105.7(4) . .
O21 B12 O24 120.5(5) . .
O21 B12 O22 119.1(5) . .
O24 B12 O22 120.4(5) . .
O25 B13 O23 122.0(5) . .
O25 B13 O22 120.6(5) . .
O23 B13 O22 117.3(5) . .
O30 B14 O27 124.3(5) . 1_455
O30 B14 O29 116.5(5) . .
O27 B14 O29 119.1(5) 1_455 .
O26 B15 O28 123.8(5) . .
O26 B15 O29 120.8(5) . 1_655
O28 B15 O29 115.4(5) . 1_655
O36 B16 O35 110.5(5) . .
O36 B16 O34 108.6(4) . .
O35 B16 O34 110.9(4) . .
O36 B16 O37 111.1(4) . .
O35 B16 O37 108.5(4) . .
O34 B16 O37 107.1(4) . .
O34 B17 O31 123.1(5) . .
O34 B17 O32 121.4(5) . .
O31 B17 O32 115.5(5) . .
O35 B18 O33 125.1(5) . .
O35 B18 O32 119.0(5) . .
O33 B18 O32 115.9(5) . .
O40 B19 O36 122.5(5) . .
O40 B19 O39 118.8(5) . .
O36 B19 O39 118.6(5) . .
O37 B20 O38 123.8(6) . .
O37 B20 O39 119.8(5) . .
O38 B20 O39 116.4(5) . .

loop_
_geom_bond_atom_site_label_1
_geom_bond_atom_site_label_2
_geom_bond_distance
_geom_bond_site_symmetry_2
Cu1 N8 1.990(5) .
Cu1 N9 2.005(5) .
Cu1 N7 2.009(5) .
Cu1 N10 2.018(5) .
Cu1 O7 2.699(4) .
Cu2 N12 2.002(5) .
Cu2 N12 2.002(5) 2_565
Cu2 N11 2.015(4) 2_565
Cu2 N11 2.015(4) .
Cu2 O32 2.516(4) 2_565
Cu2 O32 2.516(4) .
Cu3 N1 1.993(5) 2_557
Cu3 N1 1.993(5) .
Cu3 N2 2.015(5) .
Cu3 N2 2.015(5) 2_557
Cu3 O29 2.573(4) .
Cu3 O29 2.573(4) 2_557
Cu4 N6 1.973(7) .
Cu4 N4 2.020(6) .
Cu4 N3 2.022(7) .
Cu4 N5 2.046(7) .
Cu4 O17 2.504(4) .
Al1 O11 1.714(4) .
Al1 O40 1.721(4) .
Al1 O1 1.723(4) .
Al1 O10 1.737(4) 1_455
Al2 O21 1.732(4) .
Al2 O30 1.735(4) .
Al2 O33 1.736(4) 1_556
Al2 O18 1.750(4) .
O1 B3 1.338(7) .
O2 B2 1.373(7) .
O2 B3 1.398(8) .
O3 B2 1.359(8) .
O4 B2 1.358(7) .
O4 B1 1.462(7) .
O5 B3 1.375(7) .
O5 B1 1.474(7) .
O6 B5 1.349(8) .
O6 B1 1.482(7) .
O7 B4 1.365(7) .
O7 B1 1.477(7) .
O8 B5 1.358(8) .
O9 B5 1.383(8) .
O9 B4 1.398(8) .
O10 B4 1.331(7) .
O10 Al1 1.737(4) 1_655
O11 B8 1.316(8) .
O12 B7 1.364(8) .
O12 B8 1.404(8) .
O13 B7 1.359(8) .
O14 B7 1.365(8) .
O14 B6 1.509(7) .
O15 B8 1.370(8) .
O15 B6 1.451(7) .
O16 B9 1.354(8) .
O16 B6 1.467(7) .
O17 B10 1.371(7) .
O17 B6 1.460(7) .
O18 B10 1.339(7) .
O19 B9 1.387(7) .
O19 B10 1.391(7) .
O20 B9 1.359(8) .
O21 B12 1.347(7) .
O22 B13 1.388(7) .
O22 B12 1.406(7) .
O23 B13 1.358(8) .
O24 B12 1.354(7) .
O24 B11 1.439(6) .
O25 B13 1.356(7) .
O25 B11 1.496(7) .
O26 B15 1.333(7) .
O26 B11 1.494(7) .
O27 B14 1.364(7) 1_655
O27 B11 1.456(6) .
O28 B15 1.378(8) .
O29 B15 1.379(7) 1_455
O29 B14 1.406(7) .
O30 B14 1.338(7) .
O31 B17 1.371(7) .
O32 B17 1.388(7) .
O32 B18 1.406(6) .
O33 B18 1.349(7) .
O33 Al2 1.736(4) 1_554
O34 B17 1.347(7) .
O34 B16 1.480(7) .
O35 B18 1.346(7) .
O35 B16 1.472(7) .
O36 B19 1.361(7) .
O36 B16 1.447(7) .
O37 B20 1.344(7) .
O37 B16 1.488(7) .
O38 B20 1.354(8) .
O39 B20 1.383(8) .
O39 B19 1.396(7) .
O40 B19 1.332(7) .
N1 C1 1.440(9) .
N2 C2 1.480(10) .
N3 C6 1.441(18) .
N4 C5 1.509(15) .
N5 C7 1.509(14) .
N6 C8 1.489(11) .
N7 C10 1.471(10) .
N8 C12 1.470(9) .
N9 C15 1.473(8) .
N10 C14 1.481(8) .
N11 C17 1.461(9) .
N12 C16 1.450(11) .
C1 C2 1.370(12) .
C1 C3 1.470(10) .
C4 C5 1.434(18) .
C5 C6 1.322(18) .
C7 C8 1.454(14) .
C8 C9 1.379(17) .
C10 C12 1.467(12) .
C11 C12 1.519(11) .
C13 C15 1.511(11) .
C14 C15 1.532(9) .
C16 C17 1.357(12) .
C17 C18 1.437(10) .
B14 O27 1.364(7) 1_455
B15 O29 1.379(7) 1_655

loop_
_geom_hbond_atom_site_label_D
_geom_hbond_atom_site_label_H
_geom_hbond_atom_site_label_A
_geom_hbond_distance_DH
_geom_hbond_distance_HA
_geom_hbond_distance_DA
_geom_hbond_angle_DHA
_geom_hbond_site_symmetry_A
O3 H3F O25 0.82 1.81 2.626(5) 170.2 2_656
O8 H8D O6 0.82 1.93 2.748(6) 173.3 2_656
O13 H13A O34 0.82 1.88 2.688(5) 169.9 2_566
O20 H20A O37 0.82 1.91 2.724(6) 174.8 2_666
O23 H23A O4 0.82 1.96 2.782(5) 174.9 2_656
O28 H28A O26 0.82 1.78 2.587(6) 169.2 2_657
O31 H31A O14 0.82 1.78 2.587(5) 168.8 2_566
O38 H38A O16 0.82 1.94 2.762(5) 176.5 2_666
N1 H1C O28 0.90 2.18 2.880(7) 133.7 1_455
N1 H1D O30 0.90 2.50 3.252(6) 141.9 2_557
N2 H2C O28 0.90 2.40 3.036(7) 128.2 2_657
N2 H2D O30 0.90 2.31 3.127(6) 151.3 .
N3 H3D O3 0.90 2.12 2.984(8) 161.4 2_556
N3 H3E O18 0.90 2.09 2.869(7) 144.9 .
N4 H4D O14 0.90 2.45 3.313(7) 160.0 .
N4 H4E O9 0.90 2.35 3.178(8) 152.4 1_455
N5 H5C O2 0.90 2.45 3.166(8) 137.0 2_556
N5 H5C O3 0.90 2.58 3.395(9) 150.4 2_556
N6 H6D O9 0.90 2.21 3.025(7) 151.1 1_455
N6 H6E O15 0.90 2.06 2.877(7) 150.3 .
N7 H7D O13 0.90 2.08 2.952(7) 161.7 2_666
N8 H8B O39 0.90 2.09 2.923(6) 153.5 .
N8 H8C O5 0.90 2.14 2.992(6) 158.8 .
N9 H9D O36 0.90 2.17 2.965(6) 146.4 1_655
N9 H9E O10 0.90 2.38 3.061(6) 132.9 .
N10 H10E O1W 0.90 2.29 3.092(7) 147.6 .
N11 H11D O33 0.90 2.32 3.104(6) 146.1 .
N11 H11E O31 0.90 2.18 2.901(6) 136.1 2_565
N12 H12B O33 0.90 2.33 3.116(6) 146.5 2_565
N12 H12C O31 0.90 2.31 2.986(6) 131.5 .
O1W H1 O35 0.85 1.98 2.830(5) 179.7 .
O1W H2 N2 0.85 2.55 3.323(7) 151.2 1_554
O1W H2 O21 0.85 2.64 3.058(6) 111.5 1_554
